data_9015750
loop_
_publ_author_name
'Rozenberg, K. A.'
'Rastsvetaeva, R. K.'
'Pekov, I. V.'
'Chukanov, N. V.'

_publ_section_title
;
 New Zn-rich representative of the labuntsovite group:
 crystal structure and microtwinning
 Note: x-coordinate of O15 was changed
;
_journal_name_full 'Doklady Chemistry'
_journal_page_first 110
_journal_page_last 113
_journal_paper_doi 10.1023/A:1015456306621
_journal_volume 383
_journal_year 2002
_chemical_compound_source 'Lovozero alkaline massif, Kola Peninsula, Russia'
_chemical_formula_sum 'Ba0.1 Ca Fe0.05 H12.11 K0.5 Mn0.05 Na1.6 Nb1.2 O32.87 Si8 Sr1.4 Ti2.8 Zn0.9'
_chemical_name_mineral Alsakharovite-Zn
_space_group_IT_number 8
_symmetry_space_group_name_Hall 'C -2y'
_symmetry_space_group_name_H-M 'C 1 m 1'
_cell_angle_alpha 90
_cell_angle_beta 117.59
_cell_angle_gamma 90
_cell_formula_units_Z 2
_cell_length_a 14.491
_cell_length_b 13.911
_cell_length_c 7.822
_cell_volume 1397.487
_database_code_amcsd 0018493
_exptl_crystal_density_diffrn 3.103
_cod_original_formula_sum '(Ti2.8 Nb1.2) Si8 (Zn.9 Fe.05 Mn.05) Na1.6 Ca Sr1.4 K.5 O32.87 H12.11 Ba.1'
_cod_database_code 9015750

loop_
_space_group_symop_operation_xyz
x,y,z
1/2+x,1/2+y,z
x,-y,z
1/2+x,1/2-y,z

loop_
_atom_site_label
_atom_site_fract_x
_atom_site_fract_y
_atom_site_fract_z
_atom_site_occupancy
_atom_site_U_iso_or_equiv
_atom_site_type_symbol
_atom_site_attached_hydrogens
Ti(1) -0.00020 0.23160 0.50020 0.70000 0.02305 Ti 0
Nb(1) -0.00020 0.23160 0.50020 0.30000 0.02305 Nb 0
Ti(2) 0.25140 0.24980 0.49560 0.70000 0.02432 Ti 0
Nb(2) 0.25140 0.24980 0.49560 0.30000 0.02432 Nb 0
Si(1) 0.21140 0.10820 0.80060 1.00000 0.02026 Si 0
Si(2) 0.79650 0.11040 0.19700 1.00000 0.01520 Si 0
Si(3) 0.32010 0.10990 0.24380 1.00000 0.02153 Si 0
Si(4) 0.68880 0.11110 0.75100 1.00000 0.01393 Si 0
Zn 0.00120 0.00000 0.49780 0.90000 0.02495 Zn 0
Fe 0.00120 0.00000 0.49780 0.05000 0.02495 Fe 0
Mn 0.00120 0.00000 0.49780 0.05000 0.02495 Mn 0
Na1 0.92300 0.23670 0.01100 0.50000 0.03800 Na 0
Ca 0.92300 0.23670 0.01100 0.50000 0.03800 Ca 0
Sr 0.50670 0.17990 0.00300 0.70000 0.04623 Sr 0
Na2 0.50670 0.17990 0.00300 0.30000 0.04623 Na 0
K 0.57570 0.00000 0.27800 0.50000 0.07346 K 0
Wat1 0.57570 0.00000 0.27800 0.50000 0.07346 O 2
H1 0.57570 0.00000 0.27800 0.50000 0.07346 H 0
Wat2 0.42900 0.00000 0.73700 0.47000 0.12918 O 2
H2 0.42900 0.00000 0.73700 0.47000 0.12918 H 0
O(1) 0.24180 0.12900 0.02200 1.00000 0.03926 O 0
O(2) 0.77500 0.12890 0.97900 1.00000 0.02026 O 0
O(3) 0.27300 0.17890 0.73400 1.00000 0.02406 O 0
O(4) 0.73030 0.18390 0.26500 1.00000 0.02406 O 0
O(5) 0.10200 0.23170 0.38500 0.65000 0.01520 O 0
O-H(5) 0.10200 0.23170 0.38500 0.35000 0.01520 O 0
O(6) 0.90500 0.22930 0.60200 0.65000 0.03926 O 0
O-H(6) 0.90500 0.22930 0.60200 0.35000 0.03926 O 0
O(7) 0.24780 0.00000 0.78800 1.00000 0.03040 O 0
O(8) 0.75790 0.00000 0.20700 1.00000 0.02280 O 0
O(9) 0.42010 0.17630 0.30500 1.00000 0.01900 O 0
O(10) 0.58730 0.18440 0.69600 1.00000 0.04053 O 0
O(11) 0.26850 0.12640 0.38200 1.00000 0.02660 O 0
O(12) 0.74500 0.13030 0.61900 1.00000 0.02280 O 0
O(13) 0.36600 0.00000 0.27400 1.00000 0.03800 O 0
O(14) 0.64850 0.00000 0.73300 1.00000 0.01773 O 0
O(15) 0.08590 0.12040 0.66800 1.00000 0.01773 O 0
O(16) 0.91940 0.11440 0.33500 1.00000 0.03166 O 0
Wat(2) 0.01500 0.13500 0.00200 1.00000 0.09246 O 2
Wat(3) 0.10300 0.00000 0.34900 1.00000 0.08866 O 2
Wat(4) 0.90770 0.00000 0.65500 0.90000 0.05446 O 2
Ba(4) 0.90770 0.00000 0.65500 0.10000 0.05446 Ba 0

loop_
_cod_changelog_entry_id
_cod_changelog_entry_author
_cod_changelog_entry_date
_cod_changelog_entry_text
1
;cod-tools version 3.8.0
Id: cif_guess_AMCSD_atom_types 9581 2023-05-17 12:35:41Z saulius
;
2023-05-18T11:42:57+03:00
;Derived atom types and hydrogen counts
from atom names that follow the AMCSD naming convention
(Wat == water, O-H == hydroxyl).
;
2
;cod-tools version 3.10.1
Id: cif_fix_AMCSD_atom_labels 10224 2024-08-07 11:09:31Z saulius
;
2024-08-07T19:40:16+03:00
;Changed the following '_atom_site_label' values:
the first duplicated label 'Na'  converted to 'Na1'
duplicated label 'Na' at index 14 converted to 'Na2'
the first duplicated label 'Wat'  converted to 'Wat1'
duplicated label 'Wat' at index 18 converted to 'Wat2'
the first duplicated label 'H'  converted to 'H1'
duplicated label 'H' at index 19 converted to 'H2'
;

loop_
_cod_related_entry_id
_cod_related_entry_database
_cod_related_entry_code
1 AMCSD 0018493
